data_7100625
loop_
_publ_author_name
'Darren Johnson'
'Orion B. Berryman'
'Fraser Hol'

_publ_section_title
;
Anion-pi Interaction Augments Halide Binding in
Solution
;
_journal_name_full 'Chemical Communications'
_journal_paper_doi 10.1039/b511570a
_journal_year 2006
_chemical_formula_sum 'C19 H12 F5 N O2 S'
_chemical_formula_weight 413.36
_space_group_IT_number 2
_symmetry_cell_setting triclinic
_symmetry_space_group_name_Hall '-P 1'
_symmetry_space_group_name_H-M 'P -1'
_cell_angle_alpha 97.125(2)
_cell_angle_beta 112.783(2)
_cell_angle_gamma 101.426(2)
_cell_formula_units_Z 2
_cell_length_a 9.0547(11)
_cell_length_b 10.2933(12)
_cell_length_c 10.4106(13)
_cell_measurement_temperature 153(2)
_cell_volume 854.95(18)
_diffrn_ambient_temperature 153(2)
_exptl_crystal_density_diffrn 1.606
_cod_depositor_comments
;
The following automatic conversions were performed:
'_symmetry_cell_setting' value 'Triclinic' changed to 'triclinic'
according to '/home/saulius/struct/CIF-dictionaries/cif_core.dic'
dictionary named 'cif_core.dic' version 2.4.1 from 2010-06-29.

Automatic conversion script
Id: cif_fix_enum 1527 2010-12-29 10:47:43Z saulius 
;
_cod_database_code 7100625

loop_
_symmetry_equiv_pos_as_xyz
'x, y, z'
'-x, -y, -z'

loop_
_atom_site_label
_atom_site_type_symbol
_atom_site_fract_x
_atom_site_fract_y
_atom_site_fract_z
_atom_site_U_iso_or_equiv
_atom_site_adp_type
_atom_site_occupancy
_atom_site_symmetry_multiplicity
_atom_site_calc_flag
_atom_site_refinement_flags
_atom_site_disorder_assembly
_atom_site_disorder_group
S1 S 0.26048(17) 0.48432(15) 0.29985(15) 0.0302(4) Uani 1 1 d . . .
O1 O 0.4365(5) 0.5456(4) 0.3609(4) 0.0410(11) Uani 1 1 d . . .
O2 O 0.1515(5) 0.5649(4) 0.2381(4) 0.0361(10) Uani 1 1 d . . .
N1 N 0.2293(5) 0.4321(5) 0.4311(5) 0.0303(11) Uani 1 1 d . . .
H1N H 0.3363 0.4377 0.5158 0.036 Uiso 1 1 d R . .
F1 F 0.2766(4) 0.1100(4) 0.4559(4) 0.0474(10) Uani 1 1 d . . .
F2 F 0.5587(4) 0.0804(4) 0.6554(4) 0.0538(11) Uani 1 1 d . . .
F3 F 0.6719(4) 0.2079(4) 0.9330(4) 0.0570(11) Uani 1 1 d . . .
F4 F 0.5021(5) 0.3670(4) 1.0103(3) 0.0525(11) Uani 1 1 d . . .
F5 F 0.2236(4) 0.4026(4) 0.8116(4) 0.0442(9) Uani 1 1 d . . .
C1 C 0.1124(9) -0.0123(6) -0.1528(7) 0.0471(17) Uani 1 1 d . . .
H1A H -0.0079 -0.0513 -0.2074 0.071 Uiso 1 1 calc R . .
H1B H 0.1622 -0.0806 -0.1078 0.071 Uiso 1 1 calc R . .
H1C H 0.1616 0.0159 -0.2172 0.071 Uiso 1 1 calc R . .
C2 C 0.1450(8) 0.1092(6) -0.0392(6) 0.0349(14) Uani 1 1 d . . .
C3 C 0.2750(8) 0.1353(7) 0.0965(7) 0.0425(16) Uani 1 1 d . . .
H3 H 0.3415 0.0734 0.1175 0.051 Uiso 1 1 calc R . .
C4 C 0.3103(7) 0.2473(6) 0.2007(6) 0.0346(14) Uani 1 1 d . . .
H4 H 0.4003 0.2635 0.2920 0.042 Uiso 1 1 calc R . .
C5 C 0.2102(7) 0.3368(6) 0.1688(6) 0.0291(13) Uani 1 1 d . . .
C6 C 0.0784(7) 0.3128(6) 0.0364(6) 0.0289(13) Uani 1 1 d . . .
H6 H 0.0105 0.3738 0.0154 0.035 Uiso 1 1 calc R . .
C7 C 0.0477(7) 0.1989(6) -0.0646(6) 0.0343(14) Uani 1 1 d . . .
H7 H -0.0439 0.1814 -0.1551 0.041 Uiso 1 1 calc R . .
C8 C 0.0761(6) 0.3556(5) 0.4227(6) 0.0267(13) Uani 1 1 d . . .
C9 C -0.0751(7) 0.3649(6) 0.3242(6) 0.0323(14) Uani 1 1 d . . .
H9 H -0.0781 0.4204 0.2573 0.039 Uiso 1 1 calc R . .
C10 C -0.2216(7) 0.2929(6) 0.3239(6) 0.0360(15) Uani 1 1 d . . .
H10 H -0.3249 0.2992 0.2561 0.043 Uiso 1 1 calc R . .
C11 C -0.2202(7) 0.2130(6) 0.4191(6) 0.0380(15) Uani 1 1 d . . .
H11 H -0.3216 0.1651 0.4186 0.046 Uiso 1 1 calc R . .
C12 C -0.0708(7) 0.2024(6) 0.5160(6) 0.0364(15) Uani 1 1 d . . .
H12 H -0.0701 0.1461 0.5818 0.044 Uiso 1 1 calc R . .
C13 C 0.0793(7) 0.2720(6) 0.5197(6) 0.0299(13) Uani 1 1 d . . .
C14 C 0.2410(3) 0.2553(4) 0.6304(3) 0.0220(11) Uani 1 1 d GU . .
C15 C 0.3272(4) 0.1729(4) 0.5901(3) 0.0339(14) Uani 1 1 d GU . .
C16 C 0.4726(4) 0.1569(4) 0.6918(4) 0.0389(15) Uani 1 1 d GU . .
C17 C 0.5319(4) 0.2233(4) 0.8339(3) 0.0395(15) Uani 1 1 d GU . .
C18 C 0.4457(4) 0.3057(4) 0.8742(3) 0.0365(15) Uani 1 1 d GU . .
C19 C 0.3002(4) 0.3217(4) 0.7725(4) 0.0352(14) Uani 1 1 d GU . .

loop_
_atom_site_aniso_label
_atom_site_aniso_U_11
_atom_site_aniso_U_22
_atom_site_aniso_U_33
_atom_site_aniso_U_23
_atom_site_aniso_U_13
_atom_site_aniso_U_12
S1 0.0257(8) 0.0313(8) 0.0268(8) 0.0155(6) 0.0040(6) 0.0023(6)
O1 0.026(2) 0.046(3) 0.034(2) 0.020(2) 0.0011(18) -0.0096(19)
O2 0.040(2) 0.028(2) 0.030(2) 0.0110(17) 0.0033(18) 0.0075(19)
N1 0.025(2) 0.036(3) 0.022(2) 0.010(2) 0.0009(19) 0.005(2)
F1 0.052(2) 0.052(2) 0.036(2) 0.0051(17) 0.0149(18) 0.0187(19)
F2 0.053(2) 0.058(3) 0.059(3) 0.018(2) 0.023(2) 0.033(2)
F3 0.044(2) 0.066(3) 0.052(2) 0.023(2) 0.0039(19) 0.023(2)
F4 0.060(2) 0.055(2) 0.0265(19) 0.0065(17) 0.0033(17) 0.013(2)
F5 0.047(2) 0.050(2) 0.039(2) 0.0128(17) 0.0167(17) 0.0215(18)
C1 0.065(5) 0.039(4) 0.051(4) 0.014(3) 0.036(4) 0.016(3)
C2 0.038(3) 0.038(4) 0.037(3) 0.013(3) 0.023(3) 0.010(3)
C3 0.043(4) 0.050(4) 0.052(4) 0.031(4) 0.026(3) 0.025(3)
C4 0.026(3) 0.046(4) 0.032(3) 0.015(3) 0.009(3) 0.014(3)
C5 0.025(3) 0.034(3) 0.031(3) 0.015(3) 0.013(3) 0.009(3)
C6 0.023(3) 0.036(3) 0.028(3) 0.018(3) 0.007(2) 0.011(3)
C7 0.033(3) 0.045(4) 0.024(3) 0.012(3) 0.010(3) 0.010(3)
C8 0.023(3) 0.026(3) 0.026(3) 0.004(2) 0.007(2) 0.004(2)
C9 0.033(3) 0.033(3) 0.029(3) 0.008(3) 0.008(3) 0.015(3)
C10 0.027(3) 0.051(4) 0.030(3) 0.008(3) 0.009(3) 0.017(3)
C11 0.029(3) 0.042(4) 0.038(4) 0.003(3) 0.014(3) 0.005(3)
C12 0.035(4) 0.041(4) 0.035(3) 0.013(3) 0.017(3) 0.006(3)
C13 0.028(3) 0.036(3) 0.024(3) 0.011(3) 0.009(2) 0.007(3)
C14 0.0166(18) 0.0241(18) 0.0250(18) 0.0187(15) 0.0067(14) 0.0011(14)
C15 0.036(2) 0.031(2) 0.032(2) 0.0113(16) 0.0130(16) 0.0049(16)
C16 0.038(2) 0.040(2) 0.041(2) 0.0113(17) 0.0170(17) 0.0123(17)
C17 0.038(2) 0.039(2) 0.040(2) 0.0135(17) 0.0128(16) 0.0117(17)
C18 0.037(2) 0.037(2) 0.034(2) 0.0107(16) 0.0130(16) 0.0083(16)
C19 0.034(2) 0.033(2) 0.042(2) 0.0076(16) 0.0193(16) 0.0097(16)

loop_
_geom_bond_atom_site_label_1
_geom_bond_atom_site_label_2
_geom_bond_distance
_geom_bond_site_symmetry_2
_geom_bond_publ_flag
S1 O2 1.428(4) . ?
S1 O1 1.435(4) . ?
S1 N1 1.630(5) . ?
S1 C5 1.762(6) . ?
N1 C8 1.417(7) . ?
F1 C15 1.320(4) . ?
F2 C16 1.331(4) . ?
F3 C17 1.343(4) . ?
F4 C18 1.325(4) . ?
F5 C19 1.306(4) . ?
C1 C2 1.505(8) . ?
C2 C7 1.379(8) . ?
C2 C3 1.395(9) . ?
C3 C4 1.372(8) . ?
C4 C5 1.398(8) . ?
C5 C6 1.382(7) . ?
C6 C7 1.377(8) . ?
C8 C9 1.387(7) . ?
C8 C13 1.401(7) . ?
C9 C10 1.384(8) . ?
C10 C11 1.361(8) . ?
C11 C12 1.375(8) . ?
C12 C13 1.389(8) . ?
C13 C14 1.531(6) . ?
C14 C15 1.3900 . ?
C14 C19 1.3900 . ?
C15 C16 1.3900 . ?
C16 C17 1.3900 . ?
C17 C18 1.3900 . ?
C18 C19 1.3900 . ?

loop_
_cod_related_entry_id
_cod_related_entry_database
_cod_related_entry_code
1 ChemSpider 21150180
